data_1575012
loop_
_publ_author_name
'Hoffman, Aleksander'
'Zychowicz, Mikolaj'
'Wang, Junhao'
'Matsuura, Keisuke'
'Kagawa, Fumitaka'
'Rzepiela, Jan'
'Heczko, Michal'
'Ba\'s, Sebastian'
'Tokoro, Hiroko'
'Ohkoshi, Shin-ichi'
'Chorazy, Szymon'

_publ_section_title
;
 Photoluminescent, dielectric, and magnetic responsivity to the humidity
 variation in SHG-active pyroelectric manganese(ii)-based molecular
 material
;
_journal_issue 20
_journal_name_full 'Chemical Science'
_journal_page_first 8979
_journal_page_last 8997
_journal_paper_doi 10.1039/D5SC00404G
_journal_volume 16
_journal_year 2025
_chemical_formula_moiety '	C26 H24 O2 P2'
_chemical_formula_sum 'C26 H24 O2 P2'
_chemical_formula_weight 430.39
_space_group_IT_number 14
_space_group_name_Hall '-P 2yn'
_space_group_name_H-M_alt 'P 1 21/n 1'
_symmetry_cell_setting monoclinic
_symmetry_Int_Tables_number 14
_symmetry_space_group_name_Hall '-P 2yn'
_symmetry_space_group_name_H-M 'P 1 21/n 1'
_atom_sites_solution_hydrogens geom
_audit_conform_dict_location ftp://ftp.iucr.org/pub/cif_core.dic
_audit_conform_dict_name cif_core.dic
_audit_conform_dict_version 2.4.5
_audit_creation_date 2022-12-06T21:29:27-00:00
_audit_creation_method 'WinGX routine CIF_UPDATE'
_audit_update_record
;
2024-01-24 deposited with the CCDC.	2025-04-15 downloaded from the CCDC.
;
_cell_angle_alpha 90
_cell_angle_beta 102.219(4)
_cell_angle_gamma 90
_cell_formula_units_Z 4
_cell_length_a 11.443(2)
_cell_length_b 11.3282(13)
_cell_length_c 17.464(3)
_cell_measurement_reflns_used 21459
_cell_measurement_temperature 100(2)
_cell_measurement_theta_max 26.372
_cell_measurement_theta_min 2.379
_cell_measurement_wavelength 0.71073
_cell_volume 2212.5(6)
_computing_molecular_graphics 'Ortep for Windows (Farrugia, 2012)'
_computing_publication_material 'WinGX publication routines (Farrugia, 2012)'
_computing_structure_refinement 'SHELXL-2018/3 (Sheldrick, 2018)'
_computing_structure_solution 'SHELXT 2018/2 (Sheldrick, 2018)'
_diffrn_ambient_temperature 100(2)
_diffrn_measured_fraction_theta_full 0.999
_diffrn_measured_fraction_theta_max 0.999
_diffrn_measurement_device_type 'D8Quest Eco Photon50'
_diffrn_measurement_method \w
_diffrn_radiation_monochromator graphite
_diffrn_radiation_probe x-ray
_diffrn_radiation_type MoK\a
_diffrn_radiation_wavelength 0.71073
_diffrn_reflns_av_R_equivalents 0.0412
_diffrn_reflns_av_unetI/netI 0.0345
_diffrn_reflns_Laue_measured_fraction_full 0.999
_diffrn_reflns_Laue_measured_fraction_max 0.999
_diffrn_reflns_limit_h_max 14
_diffrn_reflns_limit_h_min -14
_diffrn_reflns_limit_k_max 13
_diffrn_reflns_limit_k_min -14
_diffrn_reflns_limit_l_max 21
_diffrn_reflns_limit_l_min -21
_diffrn_reflns_number 21459
_diffrn_reflns_point_group_measured_fraction_full 0.999
_diffrn_reflns_point_group_measured_fraction_max 0.999
_diffrn_reflns_theta_full 25.242
_diffrn_reflns_theta_max 26.372
_diffrn_reflns_theta_min 2.379
_diffrn_standards_interval_count 0
_diffrn_standards_interval_time 0
_diffrn_standards_number 0
_exptl_absorpt_coefficient_mu 0.217
_exptl_absorpt_correction_T_max 0.7461
_exptl_absorpt_correction_T_min 0.6938
_exptl_absorpt_correction_type multi-scan
_exptl_absorpt_process_details 'SADABS-2016/2 (Bruker,2016/2)'
_exptl_crystal_colour colorless
_exptl_crystal_density_diffrn 1.292
_exptl_crystal_density_method 'not measured'
_exptl_crystal_description needle
_exptl_crystal_F_000 904
_exptl_crystal_size_max 0.43
_exptl_crystal_size_mid 0.19
_exptl_crystal_size_min 0.06
_refine_diff_density_max 0.325
_refine_diff_density_min -0.41
_refine_diff_density_rms 0.07
_refine_ls_extinction_method none
_refine_ls_goodness_of_fit_ref 1.102
_refine_ls_hydrogen_treatment constr
_refine_ls_matrix_type full
_refine_ls_number_constraints 0
_refine_ls_number_parameters 271
_refine_ls_number_reflns 4514
_refine_ls_number_restraints 0
_refine_ls_restrained_S_all 1.102
_refine_ls_R_factor_all 0.0576
_refine_ls_R_factor_gt 0.0453
_refine_ls_shift/su_max 0.001
_refine_ls_shift/su_mean 0
_refine_ls_structure_factor_coef Fsqd
_refine_ls_weighting_details 'w=1/[\s^2^(Fo^2^)+(0.0415P)^2^+1.8000P] where P=(Fo^2^+2Fc^2^)/3'
_refine_ls_weighting_scheme calc
_refine_ls_wR_factor_gt 0.0992
_refine_ls_wR_factor_ref 0.1041
_reflns_Friedel_coverage 0
_reflns_number_gt 3806
_reflns_number_total 4514
_reflns_threshold_expression 'I > 2\s(I)'
_cod_data_source_file d5sc00404g2.cif
_cod_data_source_block Me-dppmO2
_cod_original_cell_volume 2212.6(6)
_cod_original_sg_symbol_H-M 'P 21/n'
_cod_database_code 1575012
_shelx_shelxl_version_number 2018/3

loop_
_symmetry_equiv_pos_as_xyz
'x, y, z'
'-x+1/2, y+1/2, -z+1/2'
'-x, -y, -z'
'x-1/2, -y-1/2, z-1/2'

loop_
_atom_site_label
_atom_site_type_symbol
_atom_site_fract_x
_atom_site_fract_y
_atom_site_fract_z
_atom_site_U_iso_or_equiv
_atom_site_adp_type
_atom_site_occupancy
_atom_site_site_symmetry_order
_atom_site_calc_flag
_atom_site_refinement_flags_posn
_atom_site_refinement_flags_adp
_atom_site_refinement_flags_occupancy
_atom_site_disorder_assembly
_atom_site_disorder_group
P1 P 0.80470(4) 0.24032(4) 0.24570(3) 0.00986(13) Uani 1 1 d . . . . .
P2 P 0.56778(4) 0.26091(4) 0.29553(3) 0.01091(13) Uani 1 1 d . . . . .
O1 O 0.78901(12) 0.11027(12) 0.25238(8) 0.0143(3) Uani 1 1 d . . . . .
O2 O 0.52175(12) 0.14139(12) 0.27001(9) 0.0171(3) Uani 1 1 d . . . . .
C8 C 0.92282(18) 0.42280(18) 0.34213(12) 0.0137(4) Uani 1 1 d . . . . .
H8 H 0.872953 0.476292 0.310471 0.016 Uiso 1 1 calc R U . . .
C1 C 0.66477(17) 0.32383(17) 0.23481(11) 0.0107(4) Uani 1 1 d . . . . .
H1 H 0.684408 0.405094 0.252102 0.013 Uiso 1 1 calc R U . . .
C9 C 0.86426(17) 0.27519(17) 0.16033(11) 0.0120(4) Uani 1 1 d . . . . .
C3 C 0.90914(17) 0.30092(18) 0.32814(11) 0.0117(4) Uani 1 1 d . . . . .
C21 C 0.44642(17) 0.36505(17) 0.28978(11) 0.0119(4) Uani 1 1 d . . . . .
C14 C 0.84694(18) 0.19136(18) 0.10032(12) 0.0153(4) Uani 1 1 d . . . . .
H14 H 0.806101 0.121848 0.105562 0.018 Uiso 1 1 calc R U . . .
C15 C 0.65016(18) 0.26429(18) 0.39621(12) 0.0148(4) Uani 1 1 d . . . . .
C4 C 0.98492(18) 0.22127(19) 0.37584(12) 0.0158(4) Uani 1 1 d . . . . .
H4 H 0.976688 0.140595 0.36637 0.019 Uiso 1 1 calc R U . . .
C10 C 0.9262(2) 0.37860(18) 0.15233(13) 0.0184(5) Uani 1 1 d . . . . .
H10 H 0.938299 0.434935 0.191957 0.022 Uiso 1 1 calc R U . . .
C22 C 0.33618(18) 0.31742(18) 0.29721(12) 0.0154(4) Uani 1 1 d . . . . .
H22 H 0.329393 0.236896 0.305672 0.018 Uiso 1 1 calc R U . . .
C26 C 0.45545(19) 0.48587(18) 0.27824(13) 0.0168(4) Uani 1 1 d . . . . .
H26 H 0.528208 0.518423 0.273532 0.02 Uiso 1 1 calc R U . . .
C5 C 1.07285(19) 0.2632(2) 0.43762(13) 0.0200(5) Uani 1 1 d . . . . .
H5 H 1.123043 0.210422 0.469707 0.024 Uiso 1 1 calc R U . . .
C2 C 0.59567(19) 0.3271(2) 0.14864(12) 0.0180(5) Uani 1 1 d . . . . .
H2A H 0.645879 0.35997 0.116446 0.027 Uiso 1 1 calc R U . . .
H2B H 0.572766 0.248393 0.131353 0.027 Uiso 1 1 calc R U . . .
H2C H 0.525423 0.375018 0.144592 0.027 Uiso 1 1 calc R U . . .
C24 C 0.24684(19) 0.5102(2) 0.27971(13) 0.0198(5) Uani 1 1 d . . . . .
H24 H 0.180086 0.558571 0.275503 0.024 Uiso 1 1 calc R U . . .
C7 C 1.01143(18) 0.46248(19) 0.40361(12) 0.0173(4) Uani 1 1 d . . . . .
H7 H 1.021219 0.543074 0.412949 0.021 Uiso 1 1 calc R U . . .
C6 C 1.08542(19) 0.3833(2) 0.45118(12) 0.0195(5) Uani 1 1 d . . . . .
H6 H 1.14399 0.411038 0.492558 0.023 Uiso 1 1 calc R U . . .
C16 C 0.6500(2) 0.3624(2) 0.44420(12) 0.0193(5) Uani 1 1 d . . . . .
H16 H 0.609799 0.430595 0.423846 0.023 Uiso 1 1 calc R U . . .
C13 C 0.8902(2) 0.2110(2) 0.03300(13) 0.0202(5) Uani 1 1 d . . . . .
H13 H 0.87809 0.154999 -0.006838 0.024 Uiso 1 1 calc R U . . .
C23 C 0.23749(19) 0.39005(19) 0.29198(12) 0.0181(5) Uani 1 1 d . . . . .
H23 H 0.164535 0.358011 0.29673 0.022 Uiso 1 1 calc R U . . .
C25 C 0.35600(19) 0.55818(19) 0.27372(14) 0.0211(5) Uani 1 1 d . . . . .
H25 H 0.362763 0.639066 0.266645 0.025 Uiso 1 1 calc R U . . .
C20 C 0.71162(19) 0.1624(2) 0.42730(13) 0.0205(5) Uani 1 1 d . . . . .
H20 H 0.712937 0.096689 0.395616 0.025 Uiso 1 1 calc R U . . .
C12 C 0.9513(2) 0.3139(2) 0.02529(13) 0.0228(5) Uani 1 1 d . . . . .
H12 H 0.980029 0.327358 -0.019922 0.027 Uiso 1 1 calc R U . . .
C11 C 0.9699(2) 0.3974(2) 0.08480(14) 0.0249(5) Uani 1 1 d . . . . .
H11 H 1.01183 0.466249 0.079519 0.03 Uiso 1 1 calc R U . . .
C19 C 0.7705(2) 0.1595(2) 0.50531(14) 0.0292(6) Uani 1 1 d . . . . .
H19 H 0.810856 0.091507 0.525892 0.035 Uiso 1 1 calc R U . . .
C18 C 0.7695(2) 0.2578(2) 0.55290(14) 0.0299(6) Uani 1 1 d . . . . .
H18 H 0.809077 0.255546 0.605208 0.036 Uiso 1 1 calc R U . . .
C17 C 0.7094(2) 0.3593(2) 0.52209(14) 0.0256(5) Uani 1 1 d . . . . .
H17 H 0.708893 0.425289 0.553743 0.031 Uiso 1 1 calc R U . . .

loop_
_atom_site_aniso_label
_atom_site_aniso_U_11
_atom_site_aniso_U_22
_atom_site_aniso_U_33
_atom_site_aniso_U_23
_atom_site_aniso_U_13
_atom_site_aniso_U_12
P1 0.0087(2) 0.0087(2) 0.0125(3) -0.00037(19) 0.00288(19) 0.00054(19)
P2 0.0082(2) 0.0092(2) 0.0155(3) 0.0008(2) 0.00284(19) -0.0003(2)
O1 0.0125(7) 0.0103(7) 0.0203(8) 0.0003(6) 0.0042(6) 0.0004(6)
O2 0.0116(7) 0.0106(7) 0.0290(9) -0.0008(6) 0.0039(6) -0.0012(6)
C8 0.0110(10) 0.0145(10) 0.0159(10) -0.0021(8) 0.0036(8) 0.0005(8)
C1 0.0090(9) 0.0095(9) 0.0140(10) -0.0001(8) 0.0037(8) 0.0007(8)
C9 0.0084(9) 0.0134(9) 0.0139(10) 0.0017(8) 0.0022(8) 0.0029(8)
C3 0.0089(9) 0.0157(10) 0.0116(10) -0.0007(8) 0.0044(8) -0.0001(8)
C21 0.0100(10) 0.0128(9) 0.0127(10) -0.0006(8) 0.0019(8) 0.0015(8)
C14 0.0118(10) 0.0157(10) 0.0180(11) -0.0021(8) 0.0025(8) -0.0006(8)
C15 0.0102(10) 0.0194(11) 0.0161(10) 0.0056(8) 0.0055(8) -0.0042(8)
C4 0.0147(10) 0.0154(10) 0.0176(11) 0.0031(8) 0.0036(8) 0.0011(8)
C10 0.0242(12) 0.0144(10) 0.0188(11) -0.0034(9) 0.0099(9) -0.0019(9)
C22 0.0124(10) 0.0138(10) 0.0205(11) -0.0025(8) 0.0048(8) -0.0028(8)
C26 0.0117(10) 0.0160(10) 0.0237(12) 0.0017(9) 0.0062(9) -0.0008(8)
C5 0.0161(11) 0.0256(12) 0.0164(11) 0.0059(9) -0.0005(9) 0.0047(9)
C2 0.0134(10) 0.0257(12) 0.0146(11) -0.0003(9) 0.0022(8) 0.0038(9)
C24 0.0130(11) 0.0218(11) 0.0252(12) 0.0017(9) 0.0055(9) 0.0066(9)
C7 0.0159(11) 0.0179(10) 0.0184(11) -0.0058(9) 0.0043(9) -0.0018(9)
C6 0.0144(11) 0.0282(12) 0.0139(10) -0.0047(9) -0.0016(8) -0.0022(9)
C16 0.0208(11) 0.0191(11) 0.0179(11) 0.0033(9) 0.0035(9) -0.0057(9)
C13 0.0218(12) 0.0241(12) 0.0157(11) -0.0040(9) 0.0059(9) 0.0029(10)
C23 0.0122(10) 0.0215(11) 0.0224(12) -0.0017(9) 0.0073(9) -0.0027(9)
C25 0.0179(11) 0.0134(10) 0.0335(13) 0.0050(9) 0.0085(10) 0.0036(9)
C20 0.0170(11) 0.0248(12) 0.0211(12) 0.0052(9) 0.0073(9) 0.0041(9)
C12 0.0254(12) 0.0255(12) 0.0216(12) 0.0031(10) 0.0144(10) 0.0041(10)
C11 0.0325(13) 0.0178(11) 0.0290(13) 0.0008(10) 0.0170(11) -0.0034(10)
C19 0.0230(12) 0.0381(14) 0.0251(13) 0.0126(11) 0.0021(10) 0.0104(11)
C18 0.0221(12) 0.0469(16) 0.0187(12) 0.0059(11) -0.0006(10) -0.0024(12)
C17 0.0249(13) 0.0298(13) 0.0208(12) -0.0026(10) 0.0021(10) -0.0106(10)

loop_
_atom_type_symbol
_atom_type_description
_atom_type_scat_dispersion_real
_atom_type_scat_dispersion_imag
_atom_type_scat_source
C C 0.0033 0.0016 'International Tables Vol C Tables 4.2.6.8 and 6.1.1.4'
O O 0.0106 0.006 'International Tables Vol C Tables 4.2.6.8 and 6.1.1.4'
P P 0.1023 0.0942 'International Tables Vol C Tables 4.2.6.8 and 6.1.1.4'
H H 0 0 'International Tables Vol C Tables 4.2.6.8 and 6.1.1.4'

loop_
_geom_angle_atom_site_label_1
_geom_angle_atom_site_label_2
_geom_angle_atom_site_label_3
_geom_angle
_geom_angle_site_symmetry_1
_geom_angle_site_symmetry_3
_geom_angle_publ_flag
O1 P1 C3 112.61(9) . . ?
O1 P1 C9 110.65(9) . . ?
C3 P1 C9 105.87(9) . . ?
O1 P1 C1 113.61(8) . . ?
C3 P1 C1 107.65(9) . . ?
C9 P1 C1 105.94(9) . . ?
O2 P2 C21 110.99(9) . . ?
O2 P2 C15 112.89(9) . . ?
C21 P2 C15 106.02(9) . . ?
O2 P2 C1 113.58(9) . . ?
C21 P2 C1 105.42(9) . . ?
C15 P2 C1 107.39(9) . . ?
C7 C8 C3 119.31(19) . . ?
C2 C1 P2 108.96(14) . . ?
C2 C1 P1 111.65(13) . . ?
P2 C1 P1 111.18(10) . . ?
C10 C9 C14 119.43(19) . . ?
C10 C9 P1 123.73(16) . . ?
C14 C9 P1 116.83(15) . . ?
C4 C3 C8 119.90(19) . . ?
C4 C3 P1 116.95(15) . . ?
C8 C3 P1 122.97(15) . . ?
C26 C21 C22 119.20(18) . . ?
C26 C21 P2 124.77(16) . . ?
C22 C21 P2 116.03(15) . . ?
C13 C14 C9 120.5(2) . . ?
C16 C15 C20 119.3(2) . . ?
C16 C15 P2 122.31(16) . . ?
C20 C15 P2 118.35(17) . . ?
C5 C4 C3 119.8(2) . . ?
C9 C10 C11 119.8(2) . . ?
C23 C22 C21 120.14(19) . . ?
C21 C26 C25 120.19(19) . . ?
C6 C5 C4 120.0(2) . . ?
C23 C24 C25 119.8(2) . . ?
C6 C7 C8 120.6(2) . . ?
C7 C6 C5 120.4(2) . . ?
C17 C16 C15 120.5(2) . . ?
C12 C13 C14 119.8(2) . . ?
C22 C23 C24 120.4(2) . . ?
C24 C25 C26 120.3(2) . . ?
C19 C20 C15 120.1(2) . . ?
C13 C12 C11 120.2(2) . . ?
C12 C11 C10 120.3(2) . . ?
C20 C19 C18 120.3(2) . . ?
C17 C18 C19 119.8(2) . . ?
C16 C17 C18 120.0(2) . . ?

loop_
_geom_bond_atom_site_label_1
_geom_bond_atom_site_label_2
_geom_bond_distance
_geom_bond_site_symmetry_2
_geom_bond_publ_flag
P1 O1 1.4917(14) . ?
P1 C3 1.801(2) . ?
P1 C9 1.809(2) . ?
P1 C1 1.8347(19) . ?
P2 O2 1.4867(15) . ?
P2 C21 1.809(2) . ?
P2 C15 1.811(2) . ?
P2 C1 1.834(2) . ?
C8 C7 1.387(3) . ?
C8 C3 1.405(3) . ?
C1 C2 1.545(3) . ?
C9 C10 1.391(3) . ?
C9 C14 1.397(3) . ?
C3 C4 1.398(3) . ?
C21 C26 1.390(3) . ?
C21 C22 1.403(3) . ?
C14 C13 1.387(3) . ?
C15 C16 1.393(3) . ?
C15 C20 1.400(3) . ?
C4 C5 1.394(3) . ?
C10 C11 1.392(3) . ?
C22 C23 1.385(3) . ?
C26 C25 1.391(3) . ?
C5 C6 1.384(3) . ?
C24 C23 1.386(3) . ?
C24 C25 1.386(3) . ?
C7 C6 1.383(3) . ?
C16 C17 1.386(3) . ?
C13 C12 1.381(3) . ?
C20 C19 1.387(3) . ?
C12 C11 1.388(3) . ?
C19 C18 1.391(4) . ?
C18 C17 1.389(3) . ?
